data_7022786
loop_
_publ_author_name
'Crozier, Alan R.'
'Sch\"adle, Christoph'
'Maichle-M\"ossmer, C\"acilia'
'T\"ornroos, Karl W'
'Anwander, Reiner'

_publ_section_title
;
 Synthesis and grafting of CAN-derived tetravalent cerium alkoxide
 silylamide precursors onto mesoporous silica MCM-41.
;
_journal_issue 15
_journal_name_full 'Dalton transactions (Cambridge, England : 2003)'
_journal_page_first 5491
_journal_page_last 5499
_journal_paper_doi 10.1039/c3dt33005b
_journal_volume 42
_journal_year 2013
_chemical_formula_moiety 'C26 H66 Ce Li N2 O4 Si4'
_chemical_formula_sum 'C26 H66 Ce Li N2 O4 Si4'
_chemical_formula_weight 730.23
_chemical_name_systematic
;
?
;
_space_group_IT_number 19
_symmetry_cell_setting orthorhombic
_symmetry_space_group_name_Hall 'P 2ac 2ab'
_symmetry_space_group_name_H-M 'P 21 21 21'
_atom_sites_solution_hydrogens geom
_atom_sites_solution_primary direct
_atom_sites_solution_secondary difmap
_audit_creation_method SHELXL-97
_cell_angle_alpha 90.00
_cell_angle_beta 90.00
_cell_angle_gamma 90.00
_cell_formula_units_Z 4
_cell_length_a 12.5799(3)
_cell_length_b 16.2153(3)
_cell_length_c 19.6833(5)
_cell_measurement_reflns_used 36728
_cell_measurement_temperature 173(2)
_cell_measurement_theta_max 59.02
_cell_measurement_theta_min 5.82
_cell_volume 4015.13(16)
_computing_cell_refinement X-Area
_computing_data_collection X-Area
_computing_data_reduction X-Area
_computing_molecular_graphics 'Ortep3, POV-Ray'
_computing_structure_refinement 'SHELXL-97 (Sheldrick, 1997)'
_computing_structure_solution 'SHELXS-97 (Sheldrick, 1990)'
_diffrn_ambient_temperature 173(2)
_diffrn_measured_fraction_theta_full 0.992
_diffrn_measured_fraction_theta_max 0.992
_diffrn_measurement_device_type StoeIPDS2T
_diffrn_measurement_method 'omega scans '
_diffrn_radiation_monochromator graphite
_diffrn_radiation_source 'fine-focus sealed tube'
_diffrn_radiation_type MoK\a
_diffrn_radiation_wavelength 0.71073
_diffrn_reflns_av_R_equivalents 0.0583
_diffrn_reflns_av_sigmaI/netI 0.0292
_diffrn_reflns_limit_h_max 17
_diffrn_reflns_limit_h_min -17
_diffrn_reflns_limit_k_max 22
_diffrn_reflns_limit_k_min -22
_diffrn_reflns_limit_l_max 26
_diffrn_reflns_limit_l_min -26
_diffrn_reflns_number 76271
_diffrn_reflns_theta_full 29.22
_diffrn_reflns_theta_max 29.22
_diffrn_reflns_theta_min 2.91
_exptl_absorpt_coefficient_mu 1.280
_exptl_absorpt_correction_T_max 0.92459
_exptl_absorpt_correction_T_min 0.76388
_exptl_absorpt_correction_type numerical
_exptl_absorpt_process_details MulAbs
_exptl_crystal_colour colourless
_exptl_crystal_density_diffrn 1.208
_exptl_crystal_density_method 'not measured'
_exptl_crystal_description column
_exptl_crystal_F_000 1540
_exptl_crystal_size_max 0.4
_exptl_crystal_size_mid 0.25
_exptl_crystal_size_min 0.2
_refine_diff_density_max 0.642
_refine_diff_density_min -1.227
_refine_diff_density_rms 0.068
_refine_ls_abs_structure_details 'Flack H D (1983), Acta Cryst. A39, 876-881'
_refine_ls_abs_structure_Flack -0.008(11)
_refine_ls_extinction_method none
_refine_ls_goodness_of_fit_ref 1.203
_refine_ls_hydrogen_treatment constr
_refine_ls_matrix_type full
_refine_ls_number_parameters 353
_refine_ls_number_reflns 10794
_refine_ls_number_restraints 0
_refine_ls_restrained_S_all 1.203
_refine_ls_R_factor_all 0.0478
_refine_ls_R_factor_gt 0.0443
_refine_ls_shift/su_max 0.003
_refine_ls_shift/su_mean 0.000
_refine_ls_structure_factor_coef Fsqd
_refine_ls_weighting_details 'calc w=1/[\s^2^(Fo^2^)+(0.0222P)^2^+2.6987P] where P=(Fo^2^+2Fc^2^)/3'
_refine_ls_weighting_scheme calc
_refine_ls_wR_factor_gt 0.0762
_refine_ls_wR_factor_ref 0.0771
_reflns_number_gt 10361
_reflns_number_total 10794
_reflns_threshold_expression >2sigma(I)
_cod_data_source_file c3dt33005b.txt
_cod_data_source_block Compound2
_cod_original_sg_symbol_Hall P2ac2ab
_cod_original_sg_symbol_H-M P212121
_cod_database_code 7022786

loop_
_symmetry_equiv_pos_as_xyz
'x, y, z'
'-x+1/2, -y, z+1/2'
'x+1/2, -y+1/2, -z'
'-x, y+1/2, -z+1/2'

loop_
_atom_site_label
_atom_site_type_symbol
_atom_site_fract_x
_atom_site_fract_y
_atom_site_fract_z
_atom_site_U_iso_or_equiv
_atom_site_adp_type
_atom_site_occupancy
_atom_site_symmetry_multiplicity
_atom_site_calc_flag
_atom_site_refinement_flags
C1 C 1.0324(4) 0.7820(3) 0.8646(2) 0.0587(11) Uani 1 1 d .
H1A H 1.0722 0.7819 0.9074 0.088 Uiso 1 1 calc R
H1B H 1.0383 0.7278 0.8430 0.088 Uiso 1 1 calc R
H1C H 0.9575 0.7942 0.8738 0.088 Uiso 1 1 calc R
C2 C 1.0126(5) 0.8548(4) 0.7252(3) 0.0871(18) Uani 1 1 d .
H2A H 0.9372 0.8661 0.7337 0.131 Uiso 1 1 calc R
H2B H 1.0204 0.7992 0.7063 0.131 Uiso 1 1 calc R
H2C H 1.0405 0.8953 0.6928 0.131 Uiso 1 1 calc R
C3 C 1.2288(4) 0.8302(3) 0.7882(3) 0.0771(16) Uani 1 1 d .
H3A H 1.2588 0.8665 0.7532 0.116 Uiso 1 1 calc R
H3B H 1.2294 0.7731 0.7719 0.116 Uiso 1 1 calc R
H3C H 1.2714 0.8344 0.8297 0.116 Uiso 1 1 calc R
C4 C 1.1578(4) 1.0589(3) 0.7276(2) 0.0666(13) Uani 1 1 d .
H4A H 1.1824 1.0091 0.7042 0.100 Uiso 1 1 calc R
H4B H 1.2065 1.1045 0.7180 0.100 Uiso 1 1 calc R
H4C H 1.0863 1.0731 0.7117 0.100 Uiso 1 1 calc R
C5 C 1.2952(4) 1.0328(4) 0.8530(3) 0.0743(16) Uani 1 1 d .
H5A H 1.2953 1.0252 0.9024 0.111 Uiso 1 1 calc R
H5B H 1.3329 1.0838 0.8416 0.111 Uiso 1 1 calc R
H5C H 1.3308 0.9859 0.8313 0.111 Uiso 1 1 calc R
C6 C 1.0962(4) 1.1352(3) 0.8608(2) 0.0658(13) Uani 1 1 d .
H6A H 1.0251 1.1448 0.8421 0.099 Uiso 1 1 calc R
H6B H 1.1419 1.1824 0.8505 0.099 Uiso 1 1 calc R
H6C H 1.0913 1.1281 0.9101 0.099 Uiso 1 1 calc R
C7 C 0.8312(5) 1.1874(3) 0.9602(3) 0.0811(17) Uani 1 1 d .
H7A H 0.8819 1.2119 0.9282 0.122 Uiso 1 1 calc R
H7B H 0.7770 1.2283 0.9721 0.122 Uiso 1 1 calc R
H7C H 0.7971 1.1395 0.9391 0.122 Uiso 1 1 calc R
C8 C 0.8011(5) 1.1330(4) 1.1062(3) 0.0868(18) Uani 1 1 d .
H8A H 0.7569 1.0862 1.0922 0.130 Uiso 1 1 calc R
H8B H 0.7563 1.1819 1.1121 0.130 Uiso 1 1 calc R
H8C H 0.8366 1.1200 1.1491 0.130 Uiso 1 1 calc R
C9 C 0.9829(5) 1.2450(3) 1.0684(4) 0.0922(19) Uani 1 1 d .
H9A H 1.0208 1.2308 1.1103 0.138 Uiso 1 1 calc R
H9B H 0.9351 1.2916 1.0771 0.138 Uiso 1 1 calc R
H9C H 1.0343 1.2602 1.0332 0.138 Uiso 1 1 calc R
C10 C 1.1198(4) 0.9290(3) 1.0335(2) 0.0557(11) Uani 1 1 d .
H10A H 1.0590 0.8912 1.0349 0.084 Uiso 1 1 calc R
H10B H 1.1780 0.9063 1.0608 0.084 Uiso 1 1 calc R
H10C H 1.1434 0.9358 0.9864 0.084 Uiso 1 1 calc R
C11 C 1.2010(4) 1.0968(3) 1.0685(3) 0.0662(12) Uani 1 1 d .
H11A H 1.2225 1.1076 1.0215 0.099 Uiso 1 1 calc R
H11B H 1.2584 1.0678 1.0923 0.099 Uiso 1 1 calc R
H11C H 1.1865 1.1492 1.0915 0.099 Uiso 1 1 calc R
C12 C 1.0442(4) 1.0152(3) 1.16058(19) 0.0659(11) Uani 1 1 d .
H12A H 1.0294 1.0684 1.1822 0.099 Uiso 1 1 calc R
H12B H 1.1038 0.9883 1.1838 0.099 Uiso 1 1 calc R
H12C H 0.9810 0.9800 1.1636 0.099 Uiso 1 1 calc R
C13 C 0.8372(5) 0.8262(3) 1.0153(2) 0.0620(12) Uani 1 1 d .
H13 H 0.9135 0.8112 1.0225 0.074 Uiso 1 1 calc R
C14 C 0.8000(4) 0.8652(3) 1.0811(2) 0.0648(12) Uani 1 1 d .
H14A H 0.8471 0.9112 1.0929 0.097 Uiso 1 1 calc R
H14B H 0.8017 0.8240 1.1175 0.097 Uiso 1 1 calc R
H14C H 0.7272 0.8857 1.0755 0.097 Uiso 1 1 calc R
C15 C 0.7832(5) 0.7501(3) 0.9979(3) 0.0769(16) Uani 1 1 d .
H15A H 0.7077 0.7614 0.9898 0.115 Uiso 1 1 calc R
H15B H 0.7903 0.7107 1.0354 0.115 Uiso 1 1 calc R
H15C H 0.8150 0.7267 0.9567 0.115 Uiso 1 1 calc R
C16 C 0.7499(4) 1.0327(4) 0.7978(2) 0.0726(16) Uani 1 1 d .
H16 H 0.7275 0.9814 0.7736 0.087 Uiso 1 1 calc R
C17 C 0.8304(6) 1.0667(6) 0.7561(3) 0.134(4) Uani 1 1 d .
H17A H 0.8537 1.1196 0.7751 0.201 Uiso 1 1 calc R
H17B H 0.8022 1.0755 0.7102 0.201 Uiso 1 1 calc R
H17C H 0.8908 1.0287 0.7540 0.201 Uiso 1 1 calc R
C18 C 0.6506(5) 1.0816(4) 0.8046(3) 0.0911(19) Uani 1 1 d .
H18A H 0.5983 1.0501 0.8308 0.137 Uiso 1 1 calc R
H18B H 0.6219 1.0935 0.7593 0.137 Uiso 1 1 calc R
H18C H 0.6661 1.1336 0.8280 0.137 Uiso 1 1 calc R
C19 C 0.5745(6) 1.0378(4) 0.9817(4) 0.110(3) Uani 1 1 d .
H19A H 0.5411 1.0690 0.9442 0.133 Uiso 1 1 calc R
H19B H 0.6442 1.0631 0.9921 0.133 Uiso 1 1 calc R
C20 C 0.5054(7) 1.0395(6) 1.0427(4) 0.139(2) Uani 1 1 d .
H20A H 0.5460 1.0580 1.0830 0.167 Uiso 1 1 calc R
H20B H 0.4448 1.0775 1.0357 0.167 Uiso 1 1 calc R
C21 C 0.4680(7) 0.9558(6) 1.0519(4) 0.139(2) Uani 1 1 d .
H21A H 0.4949 0.9330 1.0953 0.167 Uiso 1 1 calc R
H21B H 0.3893 0.9545 1.0529 0.167 Uiso 1 1 calc R
C22 C 0.5065(5) 0.9088(4) 0.9966(3) 0.094(2) Uani 1 1 d .
H22A H 0.4478 0.8969 0.9646 0.112 Uiso 1 1 calc R
H22B H 0.5354 0.8557 1.0132 0.112 Uiso 1 1 calc R
C23 C 0.6992(4) 0.7749(4) 0.8119(3) 0.0871(19) Uani 1 1 d .
H23A H 0.7415 0.7388 0.8421 0.105 Uiso 1 1 calc R
H23B H 0.7480 0.8021 0.7794 0.105 Uiso 1 1 calc R
C24 C 0.6191(5) 0.7262(4) 0.7752(4) 0.102(2) Uani 1 1 d .
H24A H 0.6370 0.7234 0.7262 0.123 Uiso 1 1 calc R
H24B H 0.6161 0.6694 0.7934 0.123 Uiso 1 1 calc R
C25 C 0.5186(5) 0.7672(4) 0.7847(4) 0.105(2) Uani 1 1 d .
H25A H 0.4903 0.7864 0.7406 0.126 Uiso 1 1 calc R
H25B H 0.4664 0.7288 0.8052 0.126 Uiso 1 1 calc R
C26 C 0.5363(4) 0.8354(5) 0.8286(4) 0.114(3) Uani 1 1 d .
H26A H 0.5209 0.8875 0.8043 0.137 Uiso 1 1 calc R
H26B H 0.4883 0.8318 0.8684 0.137 Uiso 1 1 calc R
N1 N 1.0787(2) 0.95696(18) 0.84356(14) 0.0395(6) Uani 1 1 d .
N2 N 0.9774(2) 1.06960(18) 1.02156(16) 0.0415(7) Uani 1 1 d .
O1 O 0.8361(2) 0.88438(15) 0.96237(13) 0.0411(6) Uani 1 1 d .
O2 O 0.78799(19) 1.00454(19) 0.86191(12) 0.0492(6) Uani 1 1 d .
O3 O 0.5880(2) 0.9545(2) 0.96288(17) 0.0635(8) Uani 1 1 d .
O4 O 0.6433(2) 0.8347(2) 0.85045(17) 0.0624(8) Uani 1 1 d .
Si1 Si 1.08826(9) 0.86229(7) 0.80679(6) 0.0466(3) Uani 1 1 d .
Si2 Si 1.15424(9) 1.03942(8) 0.82175(6) 0.0481(3) Uani 1 1 d .
Si3 Si 0.90345(10) 1.15395(7) 1.03920(7) 0.0553(3) Uani 1 1 d .
Si4 Si 1.07919(8) 1.03202(6) 1.06907(5) 0.0420(2) Uani 1 1 d .
Li Li 0.7109(5) 0.9175(4) 0.9096(4) 0.0487(16) Uani 1 1 d .
Ce1 Ce 0.938069(14) 0.987892(11) 0.922540(9) 0.03538(5) Uani 1 1 d .

loop_
_atom_site_aniso_label
_atom_site_aniso_U_11
_atom_site_aniso_U_22
_atom_site_aniso_U_33
_atom_site_aniso_U_23
_atom_site_aniso_U_13
_atom_site_aniso_U_12
C1 0.059(3) 0.050(2) 0.067(3) 0.003(2) 0.016(2) -0.0012(19)
C2 0.128(5) 0.073(4) 0.059(3) -0.013(3) -0.018(3) -0.008(3)
C3 0.072(3) 0.064(3) 0.095(4) 0.008(3) 0.037(3) 0.017(3)
C4 0.074(3) 0.078(3) 0.048(2) 0.014(2) 0.005(2) -0.018(3)
C5 0.053(3) 0.105(5) 0.065(3) 0.012(3) -0.008(2) -0.021(3)
C6 0.090(4) 0.048(2) 0.059(3) 0.006(2) 0.001(2) -0.014(2)
C7 0.089(4) 0.057(3) 0.098(4) 0.003(3) -0.017(3) 0.035(3)
C8 0.069(4) 0.101(4) 0.090(4) -0.017(3) 0.015(3) 0.024(3)
C9 0.100(4) 0.048(3) 0.128(5) -0.028(3) -0.006(4) 0.001(2)
C10 0.053(2) 0.055(3) 0.059(3) 0.003(2) -0.003(2) 0.017(2)
C11 0.056(3) 0.066(3) 0.077(3) 0.006(3) -0.012(3) -0.010(2)
C12 0.069(3) 0.085(3) 0.0440(19) 0.003(2) -0.0022(19) 0.004(3)
C13 0.092(4) 0.044(2) 0.050(2) 0.0080(18) 0.007(2) -0.006(2)
C14 0.094(3) 0.059(2) 0.041(2) 0.003(2) 0.009(3) -0.010(2)
C15 0.114(5) 0.045(3) 0.071(3) 0.009(2) 0.013(3) -0.013(3)
C16 0.064(3) 0.102(5) 0.052(3) 0.022(3) -0.010(2) 0.013(3)
C17 0.105(5) 0.218(9) 0.079(4) 0.082(5) 0.014(4) 0.051(6)
C18 0.082(4) 0.109(5) 0.082(4) 0.014(3) -0.024(3) 0.028(4)
C19 0.120(5) 0.086(4) 0.126(5) -0.040(4) 0.066(5) -0.020(4)
C20 0.138(5) 0.157(6) 0.123(4) -0.028(4) 0.076(4) 0.000(4)
C21 0.138(5) 0.157(6) 0.123(4) -0.028(4) 0.076(4) 0.000(4)
C22 0.075(4) 0.100(5) 0.107(5) 0.020(4) 0.044(4) 0.005(3)
C23 0.060(3) 0.106(5) 0.096(4) -0.038(4) -0.014(3) 0.026(3)
C24 0.095(5) 0.089(5) 0.123(5) -0.038(4) -0.037(4) 0.025(4)
C25 0.067(4) 0.099(5) 0.149(7) -0.044(5) -0.022(4) -0.008(3)
C26 0.057(3) 0.137(6) 0.147(6) -0.069(5) -0.040(4) 0.020(3)
N1 0.0368(16) 0.0460(16) 0.0356(14) 0.0032(12) 0.0010(12) -0.0018(12)
N2 0.0459(16) 0.0354(16) 0.0431(17) -0.0047(13) -0.0041(13) 0.0007(12)
O1 0.0470(14) 0.0350(13) 0.0414(14) 0.0045(10) 0.0022(11) 0.0002(11)
O2 0.0475(13) 0.0576(18) 0.0425(12) 0.0130(13) -0.0038(10) 0.0073(14)
O3 0.0538(19) 0.070(2) 0.0668(19) -0.0018(15) 0.0175(15) 0.0050(14)
O4 0.0495(17) 0.068(2) 0.070(2) -0.0145(16) -0.0112(15) 0.0036(15)
Si1 0.0506(7) 0.0456(6) 0.0437(6) 0.0009(4) 0.0082(5) 0.0034(4)
Si2 0.0485(6) 0.0565(7) 0.0392(5) 0.0079(5) 0.0004(5) -0.0111(5)
Si3 0.0580(7) 0.0403(6) 0.0675(8) -0.0130(5) -0.0051(6) 0.0091(5)
Si4 0.0434(5) 0.0425(5) 0.0400(5) -0.0004(4) -0.0041(4) -0.0004(4)
Li 0.045(3) 0.051(4) 0.051(4) -0.003(3) 0.002(3) 0.001(3)
Ce1 0.03676(8) 0.03609(8) 0.03328(7) 0.00185(7) 0.00064(8) -0.00057(7)

loop_
_atom_type_symbol
_atom_type_description
_atom_type_scat_dispersion_real
_atom_type_scat_dispersion_imag
_atom_type_scat_source
C C 0.0033 0.0016 'International Tables Vol C Tables 4.2.6.8 and 6.1.1.4'
H H 0.0000 0.0000 'International Tables Vol C Tables 4.2.6.8 and 6.1.1.4'
Ce Ce -0.2486 2.6331 'International Tables Vol C Tables 4.2.6.8 and 6.1.1.4'
N N 0.0061 0.0033 'International Tables Vol C Tables 4.2.6.8 and 6.1.1.4'
O O 0.0106 0.0060 'International Tables Vol C Tables 4.2.6.8 and 6.1.1.4'
Si Si 0.0817 0.0704 'International Tables Vol C Tables 4.2.6.8 and 6.1.1.4'
Li Li -0.0003 0.0001 'International Tables Vol C Tables 4.2.6.8 and 6.1.1.4'

loop_
_geom_angle_atom_site_label_1
_geom_angle_atom_site_label_2
_geom_angle_atom_site_label_3
_geom_angle
O1 C13 C15 113.0(4)
O1 C13 C14 110.5(4)
C15 C13 C14 114.4(4)
C17 C16 O2 113.5(4)
C17 C16 C18 116.4(5)
O2 C16 C18 112.0(4)
O3 C19 C20 107.6(6)
C21 C20 C19 105.9(6)
C22 C21 C20 107.3(6)
C21 C22 O3 108.9(6)
O4 C23 C24 106.9(4)
C25 C24 C23 106.8(5)
C26 C25 C24 107.5(5)
O4 C26 C25 109.1(5)
Si2 N1 Si1 124.32(18)
Si2 N1 Ce1 114.27(15)
Si1 N1 Ce1 120.98(15)
Si3 N2 Si4 126.31(19)
Si3 N2 Ce1 119.90(16)
Si4 N2 Ce1 113.77(15)
C13 O1 Li 125.7(4)
C13 O1 Ce1 138.8(3)
Li O1 Ce1 93.9(2)
C16 O2 Li 119.4(4)
C16 O2 Ce1 142.2(3)
Li O2 Ce1 94.3(2)
C19 O3 C22 106.7(4)
C19 O3 Li 121.9(4)
C22 O3 Li 130.9(4)
C26 O4 C23 108.4(4)
C26 O4 Li 125.8(4)
C23 O4 Li 124.6(4)
N1 Si1 C1 110.05(18)
N1 Si1 C2 112.8(2)
C1 Si1 C2 106.7(3)
N1 Si1 C3 113.5(2)
C1 Si1 C3 106.3(2)
C2 Si1 C3 107.1(3)
N1 Si2 C4 113.27(19)
N1 Si2 C6 109.26(19)
C4 Si2 C6 105.9(2)
N1 Si2 C5 113.6(2)
C4 Si2 C5 108.0(2)
C6 Si2 C5 106.3(3)
N1 Si2 Ce1 39.26(10)
C4 Si2 Ce1 128.52(17)
C6 Si2 Ce1 70.16(15)
C5 Si2 Ce1 122.59(16)
N2 Si3 C9 114.0(2)
N2 Si3 C8 112.1(2)
C9 Si3 C8 107.1(3)
N2 Si3 C7 109.2(2)
C9 Si3 C7 106.5(3)
C8 Si3 C7 107.6(3)
N2 Si4 C11 114.57(19)
N2 Si4 C12 113.83(19)
C11 Si4 C12 106.4(2)
N2 Si4 C10 108.57(18)
C11 Si4 C10 106.0(2)
C12 Si4 C10 106.9(2)
N2 Si4 Ce1 39.55(10)
C11 Si4 Ce1 122.35(18)
C12 Si4 Ce1 130.55(15)
C10 Si4 Ce1 69.27(14)
O2 Li O3 115.3(4)
O2 Li O1 93.1(3)
O3 Li O1 115.7(4)
O2 Li O4 115.0(4)
O3 Li O4 100.6(3)
O1 Li O4 118.2(4)
O2 Li Ce1 46.60(16)
O3 Li Ce1 124.9(3)
O1 Li Ce1 46.71(16)
O4 Li Ce1 134.5(3)
O2 Ce1 O1 78.25(10)
O2 Ce1 N1 107.39(9)
O1 Ce1 N1 119.18(10)
O2 Ce1 N2 122.39(11)
O1 Ce1 N2 104.19(10)
N1 Ce1 N2 119.10(10)
O2 Ce1 Li 39.10(15)
O1 Ce1 Li 39.34(15)
N1 Ce1 Li 123.33(15)
N2 Ce1 Li 117.41(15)
O2 Ce1 Si4 147.95(7)
O1 Ce1 Si4 98.97(7)
N1 Ce1 Si4 101.79(7)
N2 Ce1 Si4 26.69(7)
Li Ce1 Si4 128.31(13)
O2 Ce1 Si2 109.00(7)
O1 Ce1 Si2 145.57(7)
N1 Ce1 Si2 26.47(7)
N2 Ce1 Si2 99.75(8)
Li Ce1 Si2 140.13(13)
Si4 Ce1 Si2 91.41(3)

loop_
_geom_bond_atom_site_label_1
_geom_bond_atom_site_label_2
_geom_bond_distance
C1 Si1 1.867(4)
C2 Si1 1.871(5)
C3 Si1 1.878(5)
C4 Si2 1.880(4)
C5 Si2 1.880(5)
C6 Si2 1.880(5)
C7 Si3 1.881(5)
C8 Si3 1.873(6)
C9 Si3 1.873(5)
C10 Si4 1.881(4)
C11 Si4 1.859(4)
C12 Si4 1.875(4)
C13 O1 1.406(5)
C13 C15 1.450(7)
C13 C14 1.515(6)
C16 C17 1.416(8)
C16 O2 1.424(5)
C16 C18 1.486(7)
C19 O3 1.410(6)
C19 C20 1.482(8)
C20 C21 1.449(11)
C21 C22 1.414(9)
C22 O3 1.429(6)
C23 O4 1.418(6)
C23 C24 1.469(8)
C24 C25 1.441(8)
C25 C26 1.421(8)
C26 O4 1.413(6)
N1 Si2 1.696(3)
N1 Si1 1.701(3)
N1 Ce1 2.408(3)
N2 Si3 1.690(3)
N2 Si4 1.699(3)
N2 Ce1 2.408(3)
O1 Li 1.962(7)
O1 Ce1 2.253(2)
O2 Li 1.953(8)
O2 Ce1 2.250(2)
O3 Li 1.962(7)
O4 Li 1.970(8)
Si2 Ce1 3.4684(11)
Si4 Ce1 3.4615(10)
Li Ce1 3.088(7)
